data_4502895
loop_
_publ_author_name
'Kole, Goutam Kumar'
'Tan, Geok Kheng'
'Vittal, Jagadese J.'

_publ_section_title
;
 Photoreactivity of Ag(I) Complexes and Coordination Polymers of Pyridyl
 Acrylic Acids
;
_journal_issue 1
_journal_name_full 'Crystal Growth &amp; Design'
_journal_page_first 326
_journal_paper_doi 10.1021/cg201119c
_journal_volume 12
_journal_year 2012
_chemical_formula_sum 'C16 H14 Ag B F4 N2 O4'
_chemical_formula_weight 492.97
_chemical_name_systematic
; 
 ? 
;
_space_group_IT_number 2
_symmetry_cell_setting triclinic
_symmetry_space_group_name_Hall '-P 1'
_symmetry_space_group_name_H-M 'P -1'
_atom_sites_solution_hydrogens geom
_atom_sites_solution_primary direct
_atom_sites_solution_secondary difmap
_audit_creation_method SHELXL-97
_cell_angle_alpha 74.675(5)
_cell_angle_beta 77.784(5)
_cell_angle_gamma 70.735(5)
_cell_formula_units_Z 2
_cell_length_a 8.075(2)
_cell_length_b 10.153(3)
_cell_length_c 11.524(3)
_cell_measurement_reflns_used 940
_cell_measurement_temperature 100(2)
_cell_measurement_theta_max 27.47
_cell_measurement_theta_min 3.06
_cell_volume 852.1(4)
_computing_cell_refinement 'Bruker SMART'
_computing_data_collection 'Bruker SMART'
_computing_data_reduction 'Bruker SAINT'
_computing_molecular_graphics 'Bruker SHELXTL'
_computing_publication_material 'Bruker SHELXTL'
_computing_structure_refinement 'SHELXL-97 (Sheldrick, 1997)'
_computing_structure_solution 'SHELXS-97 (Sheldrick, 1990)'
_diffrn_ambient_temperature 100(2)
_diffrn_measured_fraction_theta_full 0.997
_diffrn_measured_fraction_theta_max 0.997
_diffrn_measurement_device_type 'CCD area detector'
_diffrn_measurement_method 'phi and omega scans'
_diffrn_radiation_monochromator graphite
_diffrn_radiation_source 'fine-focus sealed tube'
_diffrn_radiation_type MoK\a
_diffrn_radiation_wavelength 0.71073
_diffrn_reflns_av_R_equivalents 0.0257
_diffrn_reflns_av_sigmaI/netI 0.0256
_diffrn_reflns_limit_h_max 10
_diffrn_reflns_limit_h_min -10
_diffrn_reflns_limit_k_max 13
_diffrn_reflns_limit_k_min -13
_diffrn_reflns_limit_l_max 14
_diffrn_reflns_limit_l_min -14
_diffrn_reflns_number 10986
_diffrn_reflns_theta_full 27.48
_diffrn_reflns_theta_max 27.48
_diffrn_reflns_theta_min 1.85
_exptl_absorpt_coefficient_mu 1.252
_exptl_absorpt_correction_T_max 0.8344
_exptl_absorpt_correction_T_min 0.7051
_exptl_absorpt_correction_type multi-scan
_exptl_absorpt_process_details 'Sadabs, (Sheldrick 2001)'
_exptl_crystal_colour COLOURLESS
_exptl_crystal_density_diffrn 1.921
_exptl_crystal_density_meas ?
_exptl_crystal_density_method 'not measured'
_exptl_crystal_description BLOCK
_exptl_crystal_F_000 488
_exptl_crystal_size_max 0.30
_exptl_crystal_size_mid 0.20
_exptl_crystal_size_min 0.15
_refine_diff_density_max 1.325
_refine_diff_density_min -0.926
_refine_diff_density_rms 0.099
_refine_ls_extinction_method none
_refine_ls_goodness_of_fit_ref 1.131
_refine_ls_hydrogen_treatment constr
_refine_ls_matrix_type full
_refine_ls_number_parameters 255
_refine_ls_number_reflns 3899
_refine_ls_number_restraints 0
_refine_ls_restrained_S_all 1.131
_refine_ls_R_factor_all 0.0257
_refine_ls_R_factor_gt 0.0253
_refine_ls_shift/su_max 0.000
_refine_ls_shift/su_mean 0.000
_refine_ls_structure_factor_coef Fsqd
_refine_ls_weighting_details 'calc w=1/[\s^2^(Fo^2^)+(0.0297P)^2^+1.0613P] where P=(Fo^2^+2Fc^2^)/3'
_refine_ls_weighting_scheme calc
_refine_ls_wR_factor_gt 0.0675
_refine_ls_wR_factor_ref 0.0678
_reflns_number_gt 3847
_reflns_number_total 3899
_reflns_threshold_expression >2sigma(I)
_cod_data_source_file cg201119c_si_002.cif
_cod_data_source_block Compound1
_cod_depositor_comments
;
The following automatic conversions were performed:

'_symmetry_cell_setting' value 'Triclinic' changed to 'triclinic'
according to /home/saulius/struct/CIF-dictionaries/cif_core.dic
dictionary named 'cif_core.dic' version 2.4.1 from
2010-06-29.

'_exptl_absorpt_correction_type' value 'Multi-scan'
changed to 'multi-scan' according to
/home/saulius/struct/CIF-dictionaries/cif_core.dic dictionary named
'cif_core.dic' version 2.4.1 from 2010-06-29.

Automatic conversion script
Id: cif_fix_values 1715 2011-07-08 13:25:40Z adriana 

The following automatic conversions were performed:

'_exptl_crystal_density_meas' value 'Not Measured' was changed to '?'
- the value is perceived as not measured.

Automatic conversion script
Id: cif_fix_values 3008 2015-01-20 13:52:24Z robertas 
;
_cod_original_sg_symbol_H-M P-1
_cod_database_code 4502895

loop_
_symmetry_equiv_pos_as_xyz
'x, y, z'
'-x, -y, -z'

loop_
_atom_site_label
_atom_site_type_symbol
_atom_site_fract_x
_atom_site_fract_y
_atom_site_fract_z
_atom_site_U_iso_or_equiv
_atom_site_adp_type
_atom_site_occupancy
_atom_site_symmetry_multiplicity
_atom_site_calc_flag
_atom_site_refinement_flags
Ag1 Ag 0.35665(2) 0.116437(16) 0.408843(14) 0.01627(6) Uani 1 1 d .
O1 O 1.1988(2) -0.21550(17) -0.04536(15) 0.0180(3) Uani 1 1 d .
H1A H 1.3067 -0.2510 -0.0683 0.027 Uiso 1 1 calc R
O2 O 1.1817(2) -0.42125(16) -0.07215(14) 0.0174(3) Uani 1 1 d .
O3 O -0.4851(2) 0.49381(16) 0.82731(15) 0.0180(3) Uani 1 1 d .
H3A H -0.5909 0.5249 0.8577 0.027 Uiso 1 1 calc R
O4 O -0.4612(2) 0.68613(16) 0.87582(14) 0.0176(3) Uani 1 1 d .
N1 N 0.4420(2) -0.01001(18) 0.27509(16) 0.0141(3) Uani 1 1 d .
N2 N 0.2746(2) 0.26238(18) 0.52685(16) 0.0138(3) Uani 1 1 d .
C1 C 0.6084(3) -0.0411(2) 0.21587(19) 0.0133(4) Uani 1 1 d .
H1 H 0.6920 -0.0054 0.2350 0.016 Uiso 1 1 calc R
C2 C 0.6630(3) -0.1236(2) 0.12773(18) 0.0127(4) Uani 1 1 d .
C3 C 0.5361(3) -0.1717(2) 0.09821(19) 0.0151(4) Uani 1 1 d .
H3 H 0.5675 -0.2274 0.0381 0.018 Uiso 1 1 calc R
C4 C 0.3648(3) -0.1371(2) 0.1578(2) 0.0162(4) Uani 1 1 d .
H4A H 0.2771 -0.1679 0.1381 0.019 Uiso 1 1 calc R
C5 C 0.3220(3) -0.0574(2) 0.24590(19) 0.0154(4) Uani 1 1 d .
H5 H 0.2045 -0.0355 0.2872 0.019 Uiso 1 1 calc R
C6 C 0.8483(3) -0.1586(2) 0.06996(19) 0.0141(4) Uani 1 1 d .
H6 H 0.9183 -0.1012 0.0736 0.017 Uiso 1 1 calc R
C7 C 0.9236(3) -0.2667(2) 0.01266(19) 0.0150(4) Uani 1 1 d .
H7 H 0.8520 -0.3209 0.0051 0.018 Uiso 1 1 calc R
C8 C 1.1123(3) -0.3064(2) -0.03956(18) 0.0136(4) Uani 1 1 d .
C9 C 0.1061(3) 0.3020(2) 0.58172(18) 0.0130(4) Uani 1 1 d .
H9 H 0.0236 0.2597 0.5701 0.016 Uiso 1 1 calc R
C10 C 0.0485(3) 0.4029(2) 0.65496(18) 0.0119(4) Uani 1 1 d .
C11 C 0.1724(3) 0.4631(2) 0.67212(18) 0.0142(4) Uani 1 1 d .
H11 H 0.1383 0.5316 0.7217 0.017 Uiso 1 1 calc R
C12 C 0.3447(3) 0.4216(2) 0.61600(19) 0.0158(4) Uani 1 1 d .
H12 H 0.4304 0.4614 0.6266 0.019 Uiso 1 1 calc R
C13 C 0.3917(3) 0.3218(2) 0.54427(19) 0.0155(4) Uani 1 1 d .
H13 H 0.5104 0.2941 0.5060 0.019 Uiso 1 1 calc R
C14 C -0.1367(3) 0.4407(2) 0.71126(18) 0.0131(4) Uani 1 1 d .
H14 H -0.2094 0.3878 0.7029 0.016 Uiso 1 1 calc R
C15 C -0.2102(3) 0.5445(2) 0.77351(19) 0.0149(4) Uani 1 1 d .
H15 H -0.1383 0.5981 0.7820 0.018 Uiso 1 1 calc R
C16 C -0.3962(3) 0.5803(2) 0.82952(18) 0.0132(4) Uani 1 1 d .
B1 B 0.1527(3) 0.8416(3) 0.6265(2) 0.0179(5) Uani 1 1 d .
F1 F 0.30086(18) 0.75670(16) 0.68318(13) 0.0253(3) Uani 1 1 d .
F2 F 0.1832(2) 0.8192(3) 0.50900(15) 0.0519(6) Uani 1 1 d .
F3 F 0.00402(18) 0.80000(15) 0.68648(16) 0.0312(3) Uani 1 1 d .
F4 F 0.1261(2) 0.98196(17) 0.6273(2) 0.0525(6) Uani 1 1 d .

loop_
_atom_site_aniso_label
_atom_site_aniso_U_11
_atom_site_aniso_U_22
_atom_site_aniso_U_33
_atom_site_aniso_U_23
_atom_site_aniso_U_13
_atom_site_aniso_U_12
Ag1 0.01688(9) 0.01575(9) 0.01587(9) -0.00988(6) 0.00184(6) -0.00172(6)
O1 0.0133(7) 0.0190(7) 0.0242(8) -0.0126(6) 0.0029(6) -0.0049(6)
O2 0.0165(7) 0.0147(7) 0.0200(7) -0.0082(6) 0.0035(6) -0.0036(6)
O3 0.0125(7) 0.0162(7) 0.0254(8) -0.0098(6) 0.0033(6) -0.0037(6)
O4 0.0140(7) 0.0190(7) 0.0211(8) -0.0117(6) -0.0001(6) -0.0021(6)
N1 0.0148(8) 0.0125(8) 0.0148(8) -0.0061(6) -0.0003(6) -0.0021(6)
N2 0.0142(8) 0.0131(8) 0.0136(8) -0.0060(6) 0.0009(6) -0.0024(6)
C1 0.0132(9) 0.0117(9) 0.0151(9) -0.0047(7) -0.0013(7) -0.0026(7)
C2 0.0127(9) 0.0113(9) 0.0125(9) -0.0026(7) -0.0006(7) -0.0018(7)
C3 0.0158(9) 0.0150(9) 0.0155(9) -0.0071(7) -0.0022(7) -0.0028(7)
C4 0.0150(9) 0.0157(9) 0.0191(10) -0.0054(8) -0.0039(8) -0.0036(8)
C5 0.0109(9) 0.0158(9) 0.0177(10) -0.0048(8) -0.0004(7) -0.0014(7)
C6 0.0125(9) 0.0152(9) 0.0147(9) -0.0044(7) -0.0011(7) -0.0035(7)
C7 0.0137(9) 0.0155(9) 0.0159(9) -0.0064(8) 0.0018(7) -0.0044(7)
C8 0.0144(9) 0.0146(9) 0.0111(9) -0.0039(7) -0.0012(7) -0.0027(7)
C9 0.0128(9) 0.0135(9) 0.0122(9) -0.0040(7) -0.0014(7) -0.0023(7)
C10 0.0121(9) 0.0113(9) 0.0112(9) -0.0031(7) -0.0011(7) -0.0018(7)
C11 0.0159(9) 0.0136(9) 0.0138(9) -0.0058(7) -0.0004(7) -0.0037(7)
C12 0.0144(9) 0.0169(10) 0.0179(10) -0.0054(8) -0.0006(8) -0.0067(8)
C13 0.0127(9) 0.0165(9) 0.0160(10) -0.0049(8) 0.0014(7) -0.0034(7)
C14 0.0126(9) 0.0139(9) 0.0118(9) -0.0033(7) -0.0011(7) -0.0024(7)
C15 0.0134(9) 0.0163(9) 0.0151(9) -0.0053(8) -0.0003(7) -0.0038(7)
C16 0.0128(9) 0.0135(9) 0.0115(9) -0.0037(7) -0.0014(7) -0.0008(7)
B1 0.0137(11) 0.0193(11) 0.0188(11) -0.0013(9) -0.0017(9) -0.0047(9)
F1 0.0184(6) 0.0320(8) 0.0190(7) -0.0040(6) -0.0039(5) 0.0010(6)
F2 0.0231(8) 0.1047(17) 0.0209(8) -0.0167(9) -0.0045(6) -0.0059(9)
F3 0.0168(7) 0.0193(7) 0.0516(10) -0.0076(6) 0.0089(6) -0.0059(5)
F4 0.0339(9) 0.0183(8) 0.1101(18) -0.0041(9) -0.0298(10) -0.0090(7)

loop_
_atom_type_symbol
_atom_type_description
_atom_type_scat_dispersion_real
_atom_type_scat_dispersion_imag
_atom_type_scat_source
C C 0.0033 0.0016 'International Tables Vol C Tables 4.2.6.8 and 6.1.1.4'
H H 0.0000 0.0000 'International Tables Vol C Tables 4.2.6.8 and 6.1.1.4'
B B 0.0013 0.0007 'International Tables Vol C Tables 4.2.6.8 and 6.1.1.4'
N N 0.0061 0.0033 'International Tables Vol C Tables 4.2.6.8 and 6.1.1.4'
O O 0.0106 0.0060 'International Tables Vol C Tables 4.2.6.8 and 6.1.1.4'
F F 0.0171 0.0103 'International Tables Vol C Tables 4.2.6.8 and 6.1.1.4'
Ag Ag -0.8971 1.1015 'International Tables Vol C Tables 4.2.6.8 and 6.1.1.4'

loop_
_geom_angle_atom_site_label_1
_geom_angle_atom_site_label_2
_geom_angle_atom_site_label_3
_geom_angle
_geom_angle_site_symmetry_3
N1 Ag1 N2 173.66(6) .
N1 Ag1 Ag1 92.62(5) 2_656
N2 Ag1 Ag1 91.51(5) 2_656
C5 N1 C1 118.75(18) .
C5 N1 Ag1 118.09(14) .
C1 N1 Ag1 123.12(14) .
C13 N2 C9 118.60(18) .
C13 N2 Ag1 119.46(14) .
C9 N2 Ag1 121.90(14) .
N1 C1 C2 122.73(18) .
C1 C2 C3 117.72(18) .
C1 C2 C6 120.09(18) .
C3 C2 C6 122.19(18) .
C4 C3 C2 119.18(19) .
C5 C4 C3 119.64(19) .
N1 C5 C4 121.96(19) .
C7 C6 C2 123.63(19) .
C6 C7 C8 123.50(19) .
O2 C8 O1 123.44(19) .
O2 C8 C7 120.38(19) .
O1 C8 C7 116.16(18) .
N2 C9 C10 122.45(18) .
C9 C10 C11 118.04(18) .
C9 C10 C14 119.28(18) .
C11 C10 C14 122.68(18) .
C12 C11 C10 119.15(19) .
C11 C12 C13 119.52(19) .
N2 C13 C12 122.25(19) .
C15 C14 C10 124.43(19) .
C14 C15 C16 123.49(19) .
O4 C16 O3 123.38(19) .
O4 C16 C15 120.46(19) .
O3 C16 C15 116.15(18) .
F4 B1 F3 109.8(2) .
F4 B1 F2 111.7(2) .
F3 B1 F2 107.8(2) .
F4 B1 F1 109.5(2) .
F3 B1 F1 110.14(19) .
F2 B1 F1 107.79(19) .

loop_
_geom_bond_atom_site_label_1
_geom_bond_atom_site_label_2
_geom_bond_distance
_geom_bond_site_symmetry_2
Ag1 N1 2.1240(18) .
Ag1 N2 2.1260(18) .
Ag1 Ag1 3.3443(6) 2_656
O1 C8 1.310(3) .
O2 C8 1.236(3) .
O3 C16 1.312(3) .
O4 C16 1.236(3) .
N1 C5 1.347(3) .
N1 C1 1.348(3) .
N2 C13 1.348(3) .
N2 C9 1.350(3) .
C1 C2 1.394(3) .
C2 C3 1.403(3) .
C2 C6 1.470(3) .
C3 C4 1.383(3) .
C4 C5 1.380(3) .
C6 C7 1.335(3) .
C7 C8 1.477(3) .
C9 C10 1.398(3) .
C10 C11 1.402(3) .
C10 C14 1.465(3) .
C11 C12 1.382(3) .
C12 C13 1.382(3) .
C14 C15 1.336(3) .
C15 C16 1.470(3) .
B1 F4 1.372(3) .
B1 F3 1.388(3) .
B1 F2 1.389(3) .
B1 F1 1.397(3) .

loop_
_geom_hbond_atom_site_label_D
_geom_hbond_atom_site_label_H
_geom_hbond_atom_site_label_A
_geom_hbond_distance_DH
_geom_hbond_distance_HA
_geom_hbond_distance_DA
_geom_hbond_angle_DHA
_geom_hbond_site_symmetry_A
O1 H1A O4 0.84 1.80 2.641(2) 175.6 1_744
O3 H3A O2 0.84 1.81 2.646(2) 175.9 1_366
